data_1543993
loop_
_publ_author_name
'Huang, Hai-Chao'
'Wang, Bin'
'Zhang, Yan-Ping'
'Li, Yue-Sheng'

_publ_section_title
;
 Bimetallic aluminum complexes with cyclic \b-ketiminato ligands: the
 cooperative effect improves their capability in polymerization of lactide
 and \e-caprolactone
;
_journal_issue 37
_journal_name_full 'Polym. Chem.'
_journal_page_first 5819
_journal_paper_doi 10.1039/C6PY01092J
_journal_volume 7
_journal_year 2016
_chemical_formula_sum 'C32 H40 Al2 N2 O2'
_chemical_formula_weight 538.62
_chemical_name_systematic
; 
 ? 
;
_space_group_IT_number 14
_symmetry_cell_setting monoclinic
_symmetry_space_group_name_Hall '-P 2ybc'
_symmetry_space_group_name_H-M 'P 1 21/c 1'
_atom_sites_solution_hydrogens geom
_atom_sites_solution_primary direct
_atom_sites_solution_secondary difmap
_audit_creation_method SHELXL-97
_audit_update_record
;
2016-06-05 deposited with the CCDC.
2016-08-29 downloaded from the CCDC.
;
_cell_angle_alpha 90.00
_cell_angle_beta 96.1673(16)
_cell_angle_gamma 90.00
_cell_formula_units_Z 4
_cell_length_a 10.1875(7)
_cell_length_b 23.8487(16)
_cell_length_c 12.0803(8)
_cell_measurement_reflns_used 5232
_cell_measurement_temperature 113(2)
_cell_measurement_theta_max 28
_cell_measurement_theta_min 2.3
_cell_volume 2918.0(3)
_computing_cell_refinement 'CrystalClear-SM Expert 2.1 b42'
_computing_data_collection 'CrystalClear-SM Expert 2.1 b42 (Rigaku, 2015)'
_computing_data_reduction 'CrystalClear-SM Expert 2.1 b42'
_computing_molecular_graphics 'CrystalStructure 4.1'
_computing_publication_material 'CrystalStructure 4.1'
_computing_structure_refinement 'SHELXL-97 (Sheldrick, 1997)'
_computing_structure_solution 'SHELXS-97 (Sheldrick, 1990)'
_diffrn_ambient_temperature 113(2)
_diffrn_detector_area_resol_mean 5.814
_diffrn_measured_fraction_theta_full 0.990
_diffrn_measured_fraction_theta_max 0.990
_diffrn_measurement_device_type 'Rigaku XtaLAB P200'
_diffrn_measurement_method '\w and \f scans'
_diffrn_radiation_monochromator multilayer
_diffrn_radiation_source 'rotating anode'
_diffrn_radiation_type MoK\a
_diffrn_radiation_wavelength 0.71075
_diffrn_reflns_av_R_equivalents 0.0213
_diffrn_reflns_av_sigmaI/netI 0.0144
_diffrn_reflns_limit_h_max 13
_diffrn_reflns_limit_h_min -13
_diffrn_reflns_limit_k_max 32
_diffrn_reflns_limit_k_min -31
_diffrn_reflns_limit_l_max 16
_diffrn_reflns_limit_l_min -16
_diffrn_reflns_number 39454
_diffrn_reflns_theta_full 28.72
_diffrn_reflns_theta_max 28.72
_diffrn_reflns_theta_min 1.71
_diffrn_standards_decay_% 0
_diffrn_standards_interval_count 0
_diffrn_standards_interval_time 0
_diffrn_standards_number 0
_exptl_absorpt_coefficient_mu 0.131
_exptl_absorpt_correction_T_max 0.9896
_exptl_absorpt_correction_T_min 0.9870
_exptl_absorpt_correction_type multi-scan
_exptl_absorpt_process_details 'REQAB (Rigaku, 1998)'
_exptl_crystal_colour cololess
_exptl_crystal_density_diffrn 1.226
_exptl_crystal_density_method 'not measured'
_exptl_crystal_description prism
_exptl_crystal_F_000 1152
_exptl_crystal_size_max 0.10
_exptl_crystal_size_mid 0.08
_exptl_crystal_size_min 0.08
_refine_diff_density_max 0.416
_refine_diff_density_min -0.330
_refine_diff_density_rms 0.047
_refine_ls_extinction_method none
_refine_ls_goodness_of_fit_ref 1.045
_refine_ls_hydrogen_treatment mixed
_refine_ls_matrix_type full
_refine_ls_number_parameters 343
_refine_ls_number_reflns 7499
_refine_ls_number_restraints 0
_refine_ls_restrained_S_all 1.045
_refine_ls_R_factor_all 0.0399
_refine_ls_R_factor_gt 0.0334
_refine_ls_shift/su_max 0.001
_refine_ls_shift/su_mean 0.000
_refine_ls_structure_factor_coef Fsqd
_refine_ls_weighting_details 'calc w=1/[\s^2^(Fo^2^)+(0.0526P)^2^+1.0911P] where P=(Fo^2^+2Fc^2^)/3'
_refine_ls_weighting_scheme calc
_refine_ls_wR_factor_gt 0.0929
_refine_ls_wR_factor_ref 0.0969
_reflns_number_gt 6519
_reflns_number_total 7499
_reflns_threshold_expression >2sigma(I)
_cod_data_source_file c6py01092j2.cif
_cod_data_source_block shelxl
_cod_depositor_comments
;
The following automatic conversions were performed:

'_symmetry_cell_setting' value 'Monoclinic' changed to 'monoclinic'
according to
/usr/data/users/saulius/crontab/automatic-downloads/rss-feeds/RSC/lib/dictionaries/cif_core.dic
dictionary named 'cif_core.dic' version 2.4.2 from 2011-04-26.

Automatic conversion script
Id: cif_fix_values 4268 2015-11-12 08:31:59Z antanas 

 Adding full bibliography for 1543992--1543994.cif.
;
_cod_original_sg_symbol_H-M P2(1)/c
_cod_database_code 1543993

loop_
_symmetry_equiv_pos_as_xyz
'x, y, z'
'-x, y+1/2, -z+1/2'
'-x, -y, -z'
'x, -y-1/2, z-1/2'

loop_
_atom_site_label
_atom_site_type_symbol
_atom_site_fract_x
_atom_site_fract_y
_atom_site_fract_z
_atom_site_U_iso_or_equiv
_atom_site_adp_type
_atom_site_occupancy
_atom_site_symmetry_multiplicity
_atom_site_calc_flag
_atom_site_refinement_flags
Al1 Al 0.13528(3) 0.120436(13) 0.52278(3) 0.01519(8) Uani 1 1 d .
Al2 Al 0.63811(3) 0.087209(14) 0.81686(3) 0.01531(8) Uani 1 1 d .
O1 O 0.17259(8) 0.19317(3) 0.50214(6) 0.01901(17) Uani 1 1 d .
O2 O 0.67933(8) 0.15822(3) 0.78313(6) 0.01731(16) Uani 1 1 d .
N1 N 0.24875(9) 0.11378(4) 0.66227(7) 0.01400(17) Uani 1 1 d .
N2 N 0.51933(9) 0.07657(4) 0.68092(7) 0.01456(17) Uani 1 1 d .
C12 C 0.28761(10) 0.05967(4) 0.71533(9) 0.01450(19) Uani 1 1 d .
H12A H 0.3102 0.0661 0.7969 0.017 Uiso 1 1 calc R
C26 C 0.41085(10) 0.03551(4) 0.66740(9) 0.0149(2) Uani 1 1 d .
H26A H 0.3878 0.0284 0.5860 0.018 Uiso 1 1 calc R
C29 C 0.45085(11) -0.02031(5) 0.72408(10) 0.0193(2) Uani 1 1 d .
H29A H 0.5281 -0.0359 0.6915 0.023 Uiso 1 1 calc R
H29B H 0.4766 -0.0139 0.8044 0.023 Uiso 1 1 calc R
C30 C 0.33685(12) -0.06237(5) 0.70936(11) 0.0237(2) Uani 1 1 d .
H30A H 0.3167 -0.0715 0.6294 0.028 Uiso 1 1 calc R
H30B H 0.3634 -0.0974 0.7495 0.028 Uiso 1 1 calc R
C31 C 0.21373(12) -0.03875(5) 0.75367(11) 0.0247(2) Uani 1 1 d .
H31A H 0.2308 -0.0338 0.8353 0.030 Uiso 1 1 calc R
H31B H 0.1401 -0.0657 0.7386 0.030 Uiso 1 1 calc R
C32 C 0.17403(11) 0.01754(5) 0.69951(10) 0.0202(2) Uani 1 1 d .
H32A H 0.1479 0.0119 0.6190 0.024 Uiso 1 1 calc R
H32B H 0.0969 0.0327 0.7329 0.024 Uiso 1 1 calc R
C11 C 0.29149(10) 0.15912(4) 0.71705(9) 0.0149(2) Uani 1 1 d .
H11A H 0.3380 0.1532 0.7885 0.018 Uiso 1 1 calc R
C10 C 0.27616(11) 0.21578(4) 0.68182(9) 0.0153(2) Uani 1 1 d .
C1 C 0.21902(10) 0.23001(4) 0.57670(8) 0.0144(2) Uani 1 1 d .
C2 C 0.20547(10) 0.28960(4) 0.54459(9) 0.0151(2) Uani 1 1 d .
C3 C 0.11998(11) 0.30532(5) 0.45142(9) 0.0181(2) Uani 1 1 d .
H3A H 0.0753 0.2773 0.4059 0.022 Uiso 1 1 calc R
C4 C 0.09981(12) 0.36157(5) 0.42494(10) 0.0218(2) Uani 1 1 d .
H4A H 0.0414 0.3720 0.3617 0.026 Uiso 1 1 calc R
C5 C 0.16535(13) 0.40241(5) 0.49133(10) 0.0232(2) Uani 1 1 d .
H5A H 0.1502 0.4410 0.4746 0.028 Uiso 1 1 calc R
C6 C 0.25335(12) 0.38701(5) 0.58236(10) 0.0215(2) Uani 1 1 d .
H6A H 0.2994 0.4153 0.6263 0.026 Uiso 1 1 calc R
C7 C 0.27495(11) 0.33083(4) 0.61009(9) 0.0167(2) Uani 1 1 d .
C8 C 0.37288(12) 0.31275(5) 0.70565(10) 0.0200(2) Uani 1 1 d .
H8A H 0.3882 0.3439 0.7596 0.024 Uiso 1 1 calc R
H8B H 0.4581 0.3036 0.6776 0.024 Uiso 1 1 calc R
C9 C 0.32225(12) 0.26156(5) 0.76408(9) 0.0202(2) Uani 1 1 d .
H9A H 0.3936 0.2468 0.8183 0.024 Uiso 1 1 calc R
H9B H 0.2480 0.2729 0.8057 0.024 Uiso 1 1 calc R
C25 C 0.52966(10) 0.10949(4) 0.59467(9) 0.01507(19) Uani 1 1 d .
H25A H 0.4779 0.0993 0.5275 0.018 Uiso 1 1 calc R
C24 C 0.60815(10) 0.15799(4) 0.58981(8) 0.01476(19) Uani 1 1 d .
C15 C 0.67600(10) 0.18104(4) 0.68444(8) 0.01388(19) Uani 1 1 d .
C16 C 0.75073(10) 0.23356(4) 0.67651(8) 0.01447(19) Uani 1 1 d .
C17 C 0.84586(11) 0.24929(5) 0.76291(9) 0.0184(2) Uani 1 1 d .
H17A H 0.8575 0.2277 0.8293 0.022 Uiso 1 1 calc R
C18 C 0.92369(12) 0.29654(5) 0.75189(9) 0.0204(2) Uani 1 1 d .
H18A H 0.9883 0.3073 0.8107 0.024 Uiso 1 1 calc R
C19 C 0.90651(12) 0.32792(5) 0.65462(10) 0.0197(2) Uani 1 1 d .
H19A H 0.9613 0.3595 0.6459 0.024 Uiso 1 1 calc R
C20 C 0.80928(11) 0.31325(5) 0.56984(9) 0.0186(2) Uani 1 1 d .
H20A H 0.7970 0.3355 0.5043 0.022 Uiso 1 1 calc R
C21 C 0.72971(11) 0.26644(4) 0.57973(8) 0.0153(2) Uani 1 1 d .
C22 C 0.62014(11) 0.25027(5) 0.49140(9) 0.0182(2) Uani 1 1 d .
H22A H 0.6362 0.2675 0.4195 0.022 Uiso 1 1 calc R
H22B H 0.5349 0.2646 0.5122 0.022 Uiso 1 1 calc R
C23 C 0.61288(11) 0.18677(5) 0.47848(9) 0.0179(2) Uani 1 1 d .
H23A H 0.5331 0.1767 0.4283 0.022 Uiso 1 1 calc R
H23B H 0.6910 0.1734 0.4440 0.022 Uiso 1 1 calc R
C13 C -0.05051(12) 0.11174(6) 0.54596(12) 0.0303(3) Uani 1 1 d .
H13A H -0.0703 0.1352 0.6087 0.045 Uiso 1 1 calc R
H13B H -0.0683 0.0724 0.5622 0.045 Uiso 1 1 calc R
H13C H -0.1061 0.1233 0.4786 0.045 Uiso 1 1 calc R
C14 C 0.19673(14) 0.07706(5) 0.40044(10) 0.0259(3) Uani 1 1 d .
H14A H 0.2907 0.0846 0.3964 0.039 Uiso 1 1 calc R
H14B H 0.1462 0.0879 0.3301 0.039 Uiso 1 1 calc R
H14C H 0.1841 0.0370 0.4137 0.039 Uiso 1 1 calc R
C27 C 0.54721(13) 0.08722(5) 0.95234(10) 0.0244(2) Uani 1 1 d .
H27A H 0.4695 0.1116 0.9413 0.037 Uiso 1 1 calc R
H27B H 0.6074 0.1011 1.0151 0.037 Uiso 1 1 calc R
H27C H 0.5195 0.0490 0.9681 0.037 Uiso 1 1 calc R
C28 C 0.79735(12) 0.04093(5) 0.81965(11) 0.0252(2) Uani 1 1 d .
H28A H 0.8340 0.0442 0.7482 0.038 Uiso 1 1 calc R
H28B H 0.7748 0.0017 0.8325 0.038 Uiso 1 1 calc R
H28C H 0.8628 0.0538 0.8797 0.038 Uiso 1 1 calc R

loop_
_atom_site_aniso_label
_atom_site_aniso_U_11
_atom_site_aniso_U_22
_atom_site_aniso_U_33
_atom_site_aniso_U_23
_atom_site_aniso_U_13
_atom_site_aniso_U_12
Al1 0.01538(16) 0.01391(15) 0.01561(15) -0.00127(11) -0.00147(12) -0.00009(11)
Al2 0.01598(16) 0.01512(15) 0.01434(15) 0.00246(11) -0.00064(12) -0.00175(12)
O1 0.0265(4) 0.0140(3) 0.0152(4) -0.0012(3) -0.0041(3) -0.0011(3)
O2 0.0236(4) 0.0155(4) 0.0121(3) 0.0017(3) -0.0013(3) -0.0025(3)
N1 0.0137(4) 0.0128(4) 0.0154(4) 0.0008(3) 0.0011(3) 0.0011(3)
N2 0.0129(4) 0.0139(4) 0.0168(4) 0.0000(3) 0.0009(3) -0.0004(3)
C12 0.0144(5) 0.0128(4) 0.0161(5) 0.0022(4) 0.0008(4) 0.0006(4)
C26 0.0141(5) 0.0127(4) 0.0177(5) -0.0007(4) 0.0005(4) -0.0011(4)
C29 0.0183(5) 0.0130(5) 0.0262(5) 0.0011(4) 0.0004(4) 0.0021(4)
C30 0.0256(6) 0.0122(5) 0.0326(6) 0.0012(4) 0.0002(5) -0.0014(4)
C31 0.0224(6) 0.0175(5) 0.0342(6) 0.0073(5) 0.0029(5) -0.0044(4)
C32 0.0159(5) 0.0169(5) 0.0275(6) 0.0039(4) 0.0013(4) -0.0021(4)
C11 0.0140(5) 0.0160(5) 0.0142(5) 0.0005(4) -0.0001(4) 0.0012(4)
C10 0.0164(5) 0.0132(4) 0.0158(5) -0.0013(4) -0.0007(4) -0.0002(4)
C1 0.0141(5) 0.0137(5) 0.0153(5) -0.0015(4) 0.0010(4) 0.0004(4)
C2 0.0161(5) 0.0139(5) 0.0153(5) 0.0001(4) 0.0024(4) 0.0014(4)
C3 0.0202(5) 0.0173(5) 0.0165(5) 0.0001(4) 0.0007(4) 0.0024(4)
C4 0.0255(6) 0.0205(5) 0.0195(5) 0.0043(4) 0.0029(4) 0.0058(4)
C5 0.0309(6) 0.0148(5) 0.0249(6) 0.0039(4) 0.0075(5) 0.0033(4)
C6 0.0272(6) 0.0145(5) 0.0234(5) -0.0013(4) 0.0052(4) -0.0019(4)
C7 0.0179(5) 0.0151(5) 0.0176(5) -0.0006(4) 0.0035(4) -0.0004(4)
C8 0.0209(5) 0.0167(5) 0.0216(5) -0.0026(4) -0.0021(4) -0.0021(4)
C9 0.0276(6) 0.0153(5) 0.0159(5) -0.0018(4) -0.0052(4) -0.0009(4)
C25 0.0134(5) 0.0171(5) 0.0144(5) -0.0019(4) -0.0001(4) 0.0008(4)
C24 0.0143(5) 0.0164(5) 0.0134(4) 0.0012(4) 0.0006(4) 0.0000(4)
C15 0.0140(5) 0.0138(4) 0.0139(4) 0.0010(4) 0.0016(4) 0.0019(4)
C16 0.0151(5) 0.0135(4) 0.0148(5) 0.0001(4) 0.0015(4) 0.0001(4)
C17 0.0213(5) 0.0168(5) 0.0163(5) 0.0011(4) -0.0015(4) -0.0015(4)
C18 0.0209(5) 0.0187(5) 0.0206(5) -0.0026(4) -0.0015(4) -0.0033(4)
C19 0.0207(5) 0.0149(5) 0.0240(5) -0.0015(4) 0.0048(4) -0.0027(4)
C20 0.0219(5) 0.0161(5) 0.0182(5) 0.0024(4) 0.0035(4) 0.0006(4)
C21 0.0163(5) 0.0151(5) 0.0145(5) 0.0005(4) 0.0021(4) 0.0018(4)
C22 0.0188(5) 0.0196(5) 0.0154(5) 0.0044(4) -0.0019(4) -0.0002(4)
C23 0.0210(5) 0.0200(5) 0.0121(4) 0.0013(4) -0.0015(4) -0.0032(4)
C13 0.0169(6) 0.0367(7) 0.0363(7) 0.0068(6) -0.0016(5) 0.0002(5)
C14 0.0345(7) 0.0236(6) 0.0191(5) -0.0052(4) 0.0003(5) 0.0021(5)
C27 0.0254(6) 0.0308(6) 0.0168(5) 0.0028(4) 0.0016(4) -0.0064(5)
C28 0.0214(6) 0.0195(5) 0.0333(6) 0.0017(5) -0.0030(5) 0.0005(4)

loop_
_atom_type_symbol
_atom_type_description
_atom_type_scat_dispersion_real
_atom_type_scat_dispersion_imag
_atom_type_scat_source
C C 0.0033 0.0016 'International Tables Vol C Tables 4.2.6.8 and 6.1.1.4'
H H 0.0000 0.0000 'International Tables Vol C Tables 4.2.6.8 and 6.1.1.4'
N N 0.0061 0.0033 'International Tables Vol C Tables 4.2.6.8 and 6.1.1.4'
O O 0.0106 0.0060 'International Tables Vol C Tables 4.2.6.8 and 6.1.1.4'
Al Al 0.0645 0.0514 'International Tables Vol C Tables 4.2.6.8 and 6.1.1.4'

loop_
_geom_angle_atom_site_label_1
_geom_angle_atom_site_label_2
_geom_angle_atom_site_label_3
_geom_angle
O1 Al1 N1 94.82(4)
O1 Al1 C13 110.16(5)
N1 Al1 C13 111.22(5)
O1 Al1 C14 108.36(5)
N1 Al1 C14 113.69(5)
C13 Al1 C14 116.39(6)
O2 Al2 N2 94.04(4)
O2 Al2 C28 108.70(5)
N2 Al2 C28 112.28(5)
O2 Al2 C27 109.29(5)
N2 Al2 C27 113.35(5)
C28 Al2 C27 116.69(6)
C1 O1 Al1 128.14(7)
C15 O2 Al2 127.84(7)
C11 N1 C12 116.16(9)
C11 N1 Al1 120.13(7)
C12 N1 Al1 123.66(7)
C25 N2 C26 115.55(9)
C25 N2 Al2 119.58(7)
C26 N2 Al2 124.79(7)
N1 C12 C32 110.87(9)
N1 C12 C26 110.69(8)
C32 C12 C26 109.99(9)
N1 C12 H12A 108.4
C32 C12 H12A 108.4
C26 C12 H12A 108.4
N2 C26 C29 111.59(9)
N2 C26 C12 109.87(8)
C29 C26 C12 110.09(9)
N2 C26 H26A 108.4
C29 C26 H26A 108.4
C12 C26 H26A 108.4
C30 C29 C26 110.82(9)
C30 C29 H29A 109.5
C26 C29 H29A 109.5
C30 C29 H29B 109.5
C26 C29 H29B 109.5
H29A C29 H29B 108.1
C31 C30 C29 111.09(10)
C31 C30 H30A 109.4
C29 C30 H30A 109.4
C31 C30 H30B 109.4
C29 C30 H30B 109.4
H30A C30 H30B 108.0
C30 C31 C32 111.36(10)
C30 C31 H31A 109.4
C32 C31 H31A 109.4
C30 C31 H31B 109.4
C32 C31 H31B 109.4
H31A C31 H31B 108.0
C12 C32 C31 111.20(9)
C12 C32 H32A 109.4
C31 C32 H32A 109.4
C12 C32 H32B 109.4
C31 C32 H32B 109.4
H32A C32 H32B 108.0
N1 C11 C10 127.64(10)
N1 C11 H11A 116.2
C10 C11 H11A 116.2
C1 C10 C11 122.09(10)
C1 C10 C9 119.72(9)
C11 C10 C9 118.18(9)
O1 C1 C10 123.56(10)
O1 C1 C2 116.65(9)
C10 C1 C2 119.78(9)
C3 C2 C7 119.88(10)
C3 C2 C1 120.16(10)
C7 C2 C1 119.92(9)
C4 C3 C2 120.54(11)
C4 C3 H3A 119.7
C2 C3 H3A 119.7
C5 C4 C3 119.67(11)
C5 C4 H4A 120.2
C3 C4 H4A 120.2
C4 C5 C6 120.07(11)
C4 C5 H5A 120.0
C6 C5 H5A 120.0
C5 C6 C7 121.05(11)
C5 C6 H6A 119.5
C7 C6 H6A 119.5
C6 C7 C2 118.74(10)
C6 C7 C8 122.31(10)
C2 C7 C8 118.92(10)
C7 C8 C9 110.76(9)
C7 C8 H8A 109.5
C9 C8 H8A 109.5
C7 C8 H8B 109.5
C9 C8 H8B 109.5
H8A C8 H8B 108.1
C10 C9 C8 111.64(9)
C10 C9 H9A 109.3
C8 C9 H9A 109.3
C10 C9 H9B 109.3
C8 C9 H9B 109.3
H9A C9 H9B 108.0
N2 C25 C24 127.95(10)
N2 C25 H25A 116.0
C24 C25 H25A 116.0
C15 C24 C25 121.74(9)
C15 C24 C23 119.49(9)
C25 C24 C23 118.71(9)
O2 C15 C24 123.32(10)
O2 C15 C16 116.73(9)
C24 C15 C16 119.95(9)
C17 C16 C21 120.22(10)
C17 C16 C15 120.08(9)
C21 C16 C15 119.65(9)
C18 C17 C16 120.15(10)
C18 C17 H17A 119.9
C16 C17 H17A 119.9
C19 C18 C17 119.73(10)
C19 C18 H18A 120.1
C17 C18 H18A 120.1
C18 C19 C20 120.18(10)
C18 C19 H19A 119.9
C20 C19 H19A 119.9
C19 C20 C21 120.91(10)
C19 C20 H20A 119.5
C21 C20 H20A 119.5
C20 C21 C16 118.73(10)
C20 C21 C22 122.52(10)
C16 C21 C22 118.74(9)
C21 C22 C23 110.52(9)
C21 C22 H22A 109.5
C23 C22 H22A 109.5
C21 C22 H22B 109.5
C23 C22 H22B 109.5
H22A C22 H22B 108.1
C24 C23 C22 111.42(9)
C24 C23 H23A 109.3
C22 C23 H23A 109.3
C24 C23 H23B 109.3
C22 C23 H23B 109.3
H23A C23 H23B 108.0
Al1 C13 H13A 109.5
Al1 C13 H13B 109.5
H13A C13 H13B 109.5
Al1 C13 H13C 109.5
H13A C13 H13C 109.5
H13B C13 H13C 109.5
Al1 C14 H14A 109.5
Al1 C14 H14B 109.5
H14A C14 H14B 109.5
Al1 C14 H14C 109.5
H14A C14 H14C 109.5
H14B C14 H14C 109.5
Al2 C27 H27A 109.5
Al2 C27 H27B 109.5
H27A C27 H27B 109.5
Al2 C27 H27C 109.5
H27A C27 H27C 109.5
H27B C27 H27C 109.5
Al2 C28 H28A 109.5
Al2 C28 H28B 109.5
H28A C28 H28B 109.5
Al2 C28 H28C 109.5
H28A C28 H28C 109.5
H28B C28 H28C 109.5

loop_
_geom_bond_atom_site_label_1
_geom_bond_atom_site_label_2
_geom_bond_distance
Al1 O1 1.7990(9)
Al1 N1 1.9448(10)
Al1 C13 1.9539(13)
Al1 C14 1.9609(12)
Al2 O2 1.8021(8)
Al2 N2 1.9490(10)
Al2 C28 1.9594(13)
Al2 C27 1.9651(12)
O1 C1 1.3097(12)
O2 C15 1.3076(12)
N1 C11 1.3171(14)
N1 C12 1.4761(13)
N2 C25 1.3178(14)
N2 C26 1.4726(13)
C12 C32 1.5288(15)
C12 C26 1.5490(15)
C12 H12A 1.0000
C26 C29 1.5319(14)
C26 H26A 1.0000
C29 C30 1.5305(16)
C29 H29A 0.9900
C29 H29B 0.9900
C30 C31 1.5236(18)
C30 H30A 0.9900
C30 H30B 0.9900
C31 C32 1.5288(16)
C31 H31A 0.9900
C31 H31B 0.9900
C32 H32A 0.9900
C32 H32B 0.9900
C11 C10 1.4203(14)
C11 H11A 0.9500
C10 C1 1.3813(14)
C10 C9 1.5165(14)
C1 C2 1.4755(14)
C2 C3 1.3983(15)
C2 C7 1.4049(15)
C3 C4 1.3894(15)
C3 H3A 0.9500
C4 C5 1.3866(18)
C4 H4A 0.9500
C5 C6 1.3914(17)
C5 H5A 0.9500
C6 C7 1.3928(15)
C6 H6A 0.9500
C7 C8 1.5055(15)
C8 C9 1.5274(16)
C8 H8A 0.9900
C8 H8B 0.9900
C9 H9A 0.9900
C9 H9B 0.9900
C25 C24 1.4109(15)
C25 H25A 0.9500
C24 C15 1.3846(14)
C24 C23 1.5153(14)
C15 C16 1.4743(14)
C16 C17 1.3971(15)
C16 C21 1.4050(14)
C17 C18 1.3923(16)
C17 H17A 0.9500
C18 C19 1.3882(16)
C18 H18A 0.9500
C19 C20 1.3908(16)
C19 H19A 0.9500
C20 C21 1.3922(15)
C20 H20A 0.9500
C21 C22 1.5091(15)
C22 C23 1.5235(15)
C22 H22A 0.9900
C22 H22B 0.9900
C23 H23A 0.9900
C23 H23B 0.9900
C13 H13A 0.9800
C13 H13B 0.9800
C13 H13C 0.9800
C14 H14A 0.9800
C14 H14B 0.9800
C14 H14C 0.9800
C27 H27A 0.9800
C27 H27B 0.9800
C27 H27C 0.9800
C28 H28A 0.9800
C28 H28B 0.9800
C28 H28C 0.9800

loop_
_geom_torsion_atom_site_label_1
_geom_torsion_atom_site_label_2
_geom_torsion_atom_site_label_3
_geom_torsion_atom_site_label_4
_geom_torsion
N1 Al1 O1 C1 -21.31(10)
C13 Al1 O1 C1 93.39(10)
C14 Al1 O1 C1 -138.24(9)
N2 Al2 O2 C15 -25.63(9)
C28 Al2 O2 C15 89.53(10)
C27 Al2 O2 C15 -142.10(9)
O1 Al1 N1 C11 16.22(9)
C13 Al1 N1 C11 -97.59(9)
C14 Al1 N1 C11 128.69(9)
O1 Al1 N1 C12 -166.36(8)
C13 Al1 N1 C12 79.83(9)
C14 Al1 N1 C12 -53.89(9)
O2 Al2 N2 C25 20.27(9)
C28 Al2 N2 C25 -91.84(9)
C27 Al2 N2 C25 133.29(9)
O2 Al2 N2 C26 -156.31(8)
C28 Al2 N2 C26 91.59(9)
C27 Al2 N2 C26 -43.28(10)
C11 N1 C12 C32 140.82(10)
Al1 N1 C12 C32 -36.70(12)
C11 N1 C12 C26 -96.84(11)
Al1 N1 C12 C26 85.64(10)
C25 N2 C26 C29 143.27(10)
Al2 N2 C26 C29 -40.04(12)
C25 N2 C26 C12 -94.33(11)
Al2 N2 C26 C12 82.37(10)
N1 C12 C26 N2 56.13(11)
C32 C12 C26 N2 178.98(8)
N1 C12 C26 C29 179.41(8)
C32 C12 C26 C29 -57.73(11)
N2 C26 C29 C30 179.88(9)
C12 C26 C29 C30 57.60(12)
C26 C29 C30 C31 -56.47(13)
C29 C30 C31 C32 55.32(14)
N1 C12 C32 C31 179.67(9)
C26 C12 C32 C31 56.93(12)
C30 C31 C32 C12 -56.00(13)
C12 N1 C11 C10 175.45(10)
Al1 N1 C11 C10 -6.94(15)
N1 C11 C10 C1 -4.78(18)
N1 C11 C10 C9 174.07(11)
Al1 O1 C1 C10 15.56(16)
Al1 O1 C1 C2 -163.18(8)
C11 C10 C1 O1 1.23(17)
C9 C10 C1 O1 -177.60(10)
C11 C10 C1 C2 179.93(10)
C9 C10 C1 C2 1.10(16)
O1 C1 C2 C3 14.92(15)
C10 C1 C2 C3 -163.87(10)
O1 C1 C2 C7 -167.40(10)
C10 C1 C2 C7 13.81(15)
C7 C2 C3 C4 -2.06(17)
C1 C2 C3 C4 175.61(10)
C2 C3 C4 C5 0.19(18)
C3 C4 C5 C6 1.60(18)
C4 C5 C6 C7 -1.52(18)
C5 C6 C7 C2 -0.35(17)
C5 C6 C7 C8 177.87(11)
C3 C2 C7 C6 2.12(16)
C1 C2 C7 C6 -175.56(10)
C3 C2 C7 C8 -176.15(10)
C1 C2 C7 C8 6.16(15)
C6 C7 C8 C9 143.84(11)
C2 C7 C8 C9 -37.95(14)
C1 C10 C9 C8 -33.36(15)
C11 C10 C9 C8 147.77(10)
C7 C8 C9 C10 49.89(13)
C26 N2 C25 C24 168.57(10)
Al2 N2 C25 C24 -8.31(15)
N2 C25 C24 C15 -7.69(18)
N2 C25 C24 C23 175.05(10)
Al2 O2 C15 C24 16.97(15)
Al2 O2 C15 C16 -162.25(7)
C25 C24 C15 O2 4.30(16)
C23 C24 C15 O2 -178.47(10)
C25 C24 C15 C16 -176.50(10)
C23 C24 C15 C16 0.73(15)
O2 C15 C16 C17 16.03(15)
C24 C15 C16 C17 -163.22(10)
O2 C15 C16 C21 -166.63(10)
C24 C15 C16 C21 14.11(15)
C21 C16 C17 C18 -2.33(17)
C15 C16 C17 C18 174.99(10)
C16 C17 C18 C19 -0.10(17)
C17 C18 C19 C20 1.96(17)
C18 C19 C20 C21 -1.40(17)
C19 C20 C21 C16 -1.01(16)
C19 C20 C21 C22 177.86(10)
C17 C16 C21 C20 2.86(16)
C15 C16 C21 C20 -174.47(10)
C17 C16 C21 C22 -176.05(10)
C15 C16 C21 C22 6.62(15)
C20 C21 C22 C23 141.98(11)
C16 C21 C22 C23 -39.15(13)
C15 C24 C23 C22 -33.78(14)
C25 C24 C23 C22 143.54(10)
C21 C22 C23 C24 51.04(12)
